data_4305599
loop_
_publ_author_name
'Rosalice M. Silva'
'Chengeto Gwengo'
'Sergey V. Lindeman'
'Mark D. Smith'
'Gary J. Long'
'Fernande Grandjean'
'James R. Gardinier'

_publ_section_title
;
A Second-Generation Janus Scorpionate Ligand: Controlling Coordination
Modes in Iron(II) Complexes by Steric Modulation
;
_journal_name_full 'Inorganic Chemistry'
_journal_page_first 7233
_journal_page_last 7242
_journal_paper_doi 10.1021/ic8005794
_journal_volume 47
_journal_year 2008
_chemical_formula_sum 'C12 H22 B N6 Na O3 S6'
_chemical_formula_weight 524.52
_chemical_name_systematic
; 
 ? 
;
_space_group_IT_number 57
_symmetry_cell_setting orthorhombic
_symmetry_space_group_name_Hall '-P 2c 2b'
_symmetry_space_group_name_H-M 'P b c m'
_atom_sites_solution_hydrogens difmap
_atom_sites_solution_primary direct
_atom_sites_solution_secondary difmap
_audit_creation_method SHELXL-97
_cell_angle_alpha 90.00
_cell_angle_beta 90.00
_cell_angle_gamma 90.00
_cell_formula_units_Z 4
_cell_length_a 11.0116(3)
_cell_length_b 15.8601(4)
_cell_length_c 13.7977(4)
_cell_measurement_reflns_used 4477
_cell_measurement_temperature 100(2)
_cell_measurement_theta_max 61
_cell_measurement_theta_min 4
_cell_volume 2409.70(11)
_computing_cell_refinement 'SAINT v7.23A (Bruker, 2005)'
_computing_data_collection 'APEX2 v2.0-2 (Bruker, 2005)'
_computing_data_reduction 'SADABS-2004/1 (Bruker, 2005)'
_computing_molecular_graphics 'XP v5.1 (Bruker, 1998)'
_computing_publication_material 'XCIF v6.12 (Bruker, 2001)'
_computing_structure_refinement 'SHELXL-97 v.97-2 (Sheldrick, 1993-1997)'
_computing_structure_solution 'XS/SHELXTL v6.12 (Bruker, 2001)'
_diffrn_ambient_temperature 100(2)
_diffrn_measured_fraction_theta_full 0.966
_diffrn_measured_fraction_theta_max 0.966
_diffrn_measurement_device_type 'Bruker APEX2 CCD detector'
_diffrn_measurement_method '\w scans'
_diffrn_radiation_monochromator graphite
_diffrn_radiation_source 'fine-focus sealed tube'
_diffrn_radiation_type CuK\a
_diffrn_radiation_wavelength 1.54178
_diffrn_reflns_av_R_equivalents 0.0322
_diffrn_reflns_av_sigmaI/netI 0.0239
_diffrn_reflns_limit_h_max 12
_diffrn_reflns_limit_h_min 0
_diffrn_reflns_limit_k_max 17
_diffrn_reflns_limit_k_min 0
_diffrn_reflns_limit_l_max 14
_diffrn_reflns_limit_l_min 0
_diffrn_reflns_number 9835
_diffrn_reflns_theta_full 66.95
_diffrn_reflns_theta_max 60.95
_diffrn_reflns_theta_min 4.89
_exptl_absorpt_coefficient_mu 5.651
_exptl_absorpt_correction_T_max 0.7279
_exptl_absorpt_correction_T_min 0.1099
_exptl_absorpt_correction_type multi-scan
_exptl_absorpt_process_details
;
 SADABS. Program for empirical absorption correction of
 area-detector data. University of Goetingen. Germany. 
 Sheldrick, G. M. 1996
;
_exptl_crystal_colour colorless
_exptl_crystal_density_diffrn 1.446
_exptl_crystal_density_method 'not measured'
_exptl_crystal_description prism
_exptl_crystal_F_000 1088
_exptl_crystal_size_max 0.70
_exptl_crystal_size_mid 0.20
_exptl_crystal_size_min 0.06
_refine_diff_density_max 0.392
_refine_diff_density_min -0.175
_refine_diff_density_rms 0.048
_refine_ls_extinction_method none
_refine_ls_goodness_of_fit_ref 0.975
_refine_ls_hydrogen_treatment refall
_refine_ls_matrix_type full
_refine_ls_number_parameters 196
_refine_ls_number_reflns 1861
_refine_ls_number_restraints 0
_refine_ls_restrained_S_all 0.975
_refine_ls_R_factor_all 0.0303
_refine_ls_R_factor_gt 0.0268
_refine_ls_shift/su_max 0.014
_refine_ls_shift/su_mean 0.000
_refine_ls_structure_factor_coef Fsqd
_refine_ls_weighting_details 'calc w=1/[\s^2^(Fo^2^)+(0.0424P)^2^+1.6372P] where P=(Fo^2^+2Fc^2^)/3'
_refine_ls_weighting_scheme calc
_refine_ls_wR_factor_gt 0.0696
_refine_ls_wR_factor_ref 0.0715
_reflns_number_gt 1685
_reflns_number_total 1861
_reflns_threshold_expression >2sigma(I)
_cod_data_source_file ic8005794-file003_1.cif
_cod_data_source_block 1-3MeOH
_cod_database_code 4305599

loop_
_symmetry_equiv_pos_as_xyz
'x, y, z'
'-x, -y, z+1/2'
'-x, y+1/2, -z+1/2'
'x, -y+1/2, -z'
'-x, -y, -z'
'x, y, -z-1/2'
'x, -y-1/2, z-1/2'
'-x, y-1/2, z'

loop_
_atom_site_label
_atom_site_type_symbol
_atom_site_fract_x
_atom_site_fract_y
_atom_site_fract_z
_atom_site_U_iso_or_equiv
_atom_site_adp_type
_atom_site_occupancy
_atom_site_symmetry_multiplicity
_atom_site_calc_flag
_atom_site_refinement_flags
_atom_site_disorder_assembly
_atom_site_disorder_group
S1 S 0.25267(6) 0.32862(4) 0.2500 0.0217(2) Uani 1 2 d S . .
S2 S 0.49758(6) 0.24738(4) 0.2500 0.01846(19) Uani 1 2 d S . .
S3 S 0.24099(4) 0.58242(3) 0.40962(4) 0.02602(17) Uani 1 1 d . . .
S4 S 0.47930(5) 0.62970(3) 0.49833(4) 0.02206(17) Uani 1 1 d . . .
Na1 Na 0.75567(9) 0.50518(6) 0.2500 0.0181(3) Uani 1 2 d S . .
O1 O 0.84873(18) 0.63564(13) 0.2500 0.0259(5) Uani 1 2 d S . .
O2 O 0.86303(14) 0.44274(9) 0.37564(13) 0.0270(4) Uani 1 1 d . . .
N1 N 0.47524(18) 0.40607(13) 0.2500 0.0140(5) Uani 1 2 d S . .
N2 N 0.60003(19) 0.39128(13) 0.2500 0.0155(5) Uani 1 2 d S . .
N3 N 0.46879(13) 0.54633(9) 0.34239(11) 0.0153(4) Uani 1 1 d . . .
N4 N 0.59204(14) 0.55816(9) 0.36019(12) 0.0169(4) Uani 1 1 d . . .
B1 B 0.4259(3) 0.49811(18) 0.2500 0.0161(7) Uani 1 2 d S . .
C1 C 0.4046(2) 0.33605(16) 0.2500 0.0161(6) Uani 1 2 d S . .
C2 C 0.6254(2) 0.31177(17) 0.2500 0.0176(6) Uani 1 2 d S . .
C3 C 0.7506(3) 0.2770(2) 0.2500 0.0287(8) Uani 1 2 d S . .
C4 C 0.39273(18) 0.58117(11) 0.40853(14) 0.0192(5) Uani 1 1 d . . .
C5 C 0.61116(18) 0.60086(12) 0.43826(15) 0.0191(4) Uani 1 1 d . . .
C6 C 0.7340(2) 0.62562(15) 0.4733(2) 0.0271(5) Uani 1 1 d . . .
C1S C 0.9723(4) 0.6536(3) 0.2500 0.0636(16) Uani 1 2 d S . .
C2S C 0.9826(2) 0.4131(2) 0.3909(2) 0.0414(7) Uani 1 1 d . . .
H1B H 0.327(2) 0.4951(16) 0.2500 0.013(7) Uiso 1 2 d S . .
H3A H 0.804(4) 0.319(3) 0.2500 0.048(11) Uiso 1 2 d S . .
H3B H 0.762(2) 0.2417(19) 0.199(2) 0.056(9) Uiso 1 1 d . . .
H6A H 0.735(2) 0.6186(16) 0.536(2) 0.044(8) Uiso 1 1 d . . .
H6B H 0.748(2) 0.6809(18) 0.454(2) 0.044(8) Uiso 1 1 d . . .
H6C H 0.795(2) 0.5937(17) 0.441(2) 0.048(8) Uiso 1 1 d . . .
H1O H 0.812(3) 0.681(2) 0.2500 0.041(11) Uiso 1 2 d S . .
H1SA H 1.018(4) 0.607(3) 0.2500 0.062(13) Uiso 1 2 d S . .
H1SB H 0.992(4) 0.683(3) 0.299(3) 0.129(19) Uiso 1 1 d . . .
H2O H 0.827(3) 0.4339(17) 0.421(2) 0.045(9) Uiso 1 1 d . . .
H2SA H 1.012(3) 0.423(2) 0.455(3) 0.080(11) Uiso 1 1 d . . .
H2SB H 0.993(3) 0.349(3) 0.389(3) 0.085(12) Uiso 1 1 d . . .
H2SC H 1.035(3) 0.439(2) 0.349(3) 0.082(12) Uiso 1 1 d . . .

loop_
_atom_site_aniso_label
_atom_site_aniso_U_11
_atom_site_aniso_U_22
_atom_site_aniso_U_33
_atom_site_aniso_U_23
_atom_site_aniso_U_13
_atom_site_aniso_U_12
S1 0.0170(4) 0.0176(4) 0.0305(5) 0.000 0.000 -0.0035(3)
S2 0.0210(3) 0.0104(4) 0.0240(4) 0.000 0.000 -0.0009(3)
S3 0.0215(3) 0.0322(3) 0.0244(3) 0.0007(2) 0.0057(2) 0.0061(2)
S4 0.0312(3) 0.0184(3) 0.0165(3) -0.00281(19) 0.0015(2) 0.0024(2)
Na1 0.0174(5) 0.0156(5) 0.0214(7) 0.000 0.000 -0.0007(4)
O1 0.0189(11) 0.0149(11) 0.0440(15) 0.000 0.000 -0.0015(9)
O2 0.0210(8) 0.0368(9) 0.0232(10) 0.0025(7) 0.0015(7) 0.0068(6)
N1 0.0145(11) 0.0119(12) 0.0158(13) 0.000 0.000 0.0000(9)
N2 0.0159(11) 0.0123(11) 0.0182(13) 0.000 0.000 0.0005(9)
N3 0.0174(8) 0.0118(8) 0.0166(9) 0.0012(7) 0.0010(6) 0.0013(6)
N4 0.0180(8) 0.0128(8) 0.0198(10) 0.0002(7) -0.0012(7) 0.0001(6)
B1 0.0169(16) 0.0127(16) 0.0185(19) 0.000 0.000 0.0017(12)
C1 0.0236(15) 0.0134(14) 0.0113(16) 0.000 0.000 -0.0004(11)
C2 0.0216(15) 0.0134(14) 0.0178(16) 0.000 0.000 -0.0014(11)
C3 0.0217(16) 0.0147(16) 0.050(2) 0.000 0.000 0.0028(13)
C4 0.0289(12) 0.0107(9) 0.0180(11) 0.0037(8) 0.0028(8) 0.0029(8)
C5 0.0279(11) 0.0120(9) 0.0175(12) 0.0014(8) -0.0014(8) 0.0011(8)
C6 0.0314(13) 0.0239(13) 0.0260(16) -0.0037(10) -0.0078(10) -0.0046(10)
C1S 0.021(2) 0.033(2) 0.137(5) 0.000 0.000 -0.0011(18)
C2S 0.0237(13) 0.062(2) 0.0388(18) 0.0016(14) -0.0018(11) 0.0086(12)

loop_
_atom_type_symbol
_atom_type_description
_atom_type_scat_dispersion_real
_atom_type_scat_dispersion_imag
_atom_type_scat_source
C C 0.0181 0.0091 'International Tables Vol C Tables 4.2.6.8 and 6.1.1.4'
H H 0.0000 0.0000 'International Tables Vol C Tables 4.2.6.8 and 6.1.1.4'
B B 0.0090 0.0039 'International Tables Vol C Tables 4.2.6.8 and 6.1.1.4'
N N 0.0311 0.0180 'International Tables Vol C Tables 4.2.6.8 and 6.1.1.4'
O O 0.0492 0.0322 'International Tables Vol C Tables 4.2.6.8 and 6.1.1.4'
Na Na 0.1353 0.1239 'International Tables Vol C Tables 4.2.6.8 and 6.1.1.4'
S S 0.3331 0.5567 'International Tables Vol C Tables 4.2.6.8 and 6.1.1.4'

loop_
_geom_angle_atom_site_label_1
_geom_angle_atom_site_label_2
_geom_angle_atom_site_label_3
_geom_angle
_geom_angle_site_symmetry_1
_geom_angle_site_symmetry_3
_geom_angle_publ_flag
C2 S2 C1 90.10(13) . . ?
C5 S4 C4 90.10(10) . . ?
O1 Na1 O2 98.99(6) . . ?
O1 Na1 O2 99.00(6) . 6_556 ?
O2 Na1 O2 96.69(9) . 6_556 ?
O1 Na1 N2 162.85(9) . . ?
O2 Na1 N2 92.35(6) . . ?
O2 Na1 N2 92.35(6) 6_556 . ?
O1 Na1 N4 91.07(6) . . ?
O2 Na1 N4 93.22(5) . . ?
O2 Na1 N4 164.57(7) 6_556 . ?
N2 Na1 N4 75.41(6) . . ?
O1 Na1 N4 91.07(6) . 6_556 ?
O2 Na1 N4 164.57(7) . 6_556 ?
O2 Na1 N4 93.22(5) 6_556 6_556 ?
N2 Na1 N4 75.41(6) . 6_556 ?
N4 Na1 N4 74.81(8) . 6_556 ?
C1S O1 Na1 128.1(2) . . ?
C1S O1 H1O 108(3) . . ?
Na1 O1 H1O 124(3) . . ?
C2S O2 Na1 136.68(17) . . ?
C2S O2 H2O 108(2) . . ?
Na1 O2 H2O 115(2) . . ?
C1 N1 N2 115.3(2) . . ?
C1 N1 B1 124.6(2) . . ?
N2 N1 B1 120.1(2) . . ?
C2 N2 N1 112.2(2) . . ?
C2 N2 Na1 124.02(18) . . ?
N1 N2 Na1 123.81(15) . . ?
C4 N3 N4 115.37(16) . . ?
C4 N3 B1 124.23(17) . . ?
N4 N3 B1 120.38(16) . . ?
C5 N4 N3 112.17(15) . . ?
C5 N4 Na1 124.48(13) . . ?
N3 N4 Na1 123.33(11) . . ?
N3 B1 N3 109.6(2) . 6_556 ?
N3 B1 N1 110.71(14) . . ?
N3 B1 N1 110.71(14) 6_556 . ?
N3 B1 H1B 108.9(7) . . ?
N3 B1 H1B 108.9(7) 6_556 . ?
N1 B1 H1B 107.9(13) . . ?
N1 C1 S1 129.1(2) . . ?
N1 C1 S2 108.91(18) . . ?
S1 C1 S2 122.03(15) . . ?
N2 C2 C3 124.3(3) . . ?
N2 C2 S2 113.5(2) . . ?
C3 C2 S2 122.2(2) . . ?
C2 C3 H3A 109(2) . . ?
C2 C3 H3B 111.1(17) . . ?
H3A C3 H3B 112(2) . . ?
N3 C4 S3 128.94(16) . . ?
N3 C4 S4 108.69(14) . . ?
S3 C4 S4 122.36(12) . . ?
N4 C5 C6 123.91(19) . . ?
N4 C5 S4 113.65(15) . . ?
C6 C5 S4 122.42(17) . . ?
C5 C6 H6A 107.3(17) . . ?
C5 C6 H6B 108.0(15) . . ?
H6A C6 H6B 114(2) . . ?
C5 C6 H6C 110.4(16) . . ?
H6A C6 H6C 113(2) . . ?
H6B C6 H6C 104(2) . . ?
O1 C1S H1SA 112(3) . . ?
O1 C1S H1SB 111(3) . . ?
H1SA C1S H1SB 108(3) . . ?
O2 C2S H2SA 114(2) . . ?
O2 C2S H2SB 115.2(19) . . ?
H2SA C2S H2SB 98(3) . . ?
O2 C2S H2SC 110(2) . . ?
H2SA C2S H2SC 107(3) . . ?
H2SB C2S H2SC 112(3) . . ?

loop_
_geom_bond_atom_site_label_1
_geom_bond_atom_site_label_2
_geom_bond_distance
_geom_bond_site_symmetry_2
_geom_bond_publ_flag
S1 C1 1.677(3) . ?
S2 C2 1.739(3) . ?
S2 C1 1.740(3) . ?
S3 C4 1.671(2) . ?
S4 C5 1.733(2) . ?
S4 C4 1.743(2) . ?
Na1 O1 2.309(2) . ?
Na1 O2 2.3202(17) . ?
Na1 O2 2.3203(17) 6_556 ?
Na1 N2 2.490(2) . ?
Na1 N4 2.5028(17) . ?
Na1 N4 2.5028(17) 6_556 ?
O1 C1S 1.390(5) . ?
O1 H1O 0.82(4) . ?
O2 C2S 1.414(3) . ?
O2 H2O 0.75(3) . ?
N1 C1 1.356(3) . ?
N1 N2 1.394(3) . ?
N1 B1 1.558(4) . ?
N2 C2 1.292(3) . ?
N3 C4 1.356(2) . ?
N3 N4 1.392(2) . ?
N3 B1 1.560(2) . ?
N4 C5 1.290(3) . ?
B1 N3 1.560(2) 6_556 ?
B1 H1B 1.09(3) . ?
C2 C3 1.484(4) . ?
C3 H3A 0.89(4) . ?
C3 H3B 0.90(3) . ?
C5 C6 1.489(3) . ?
C6 H6A 0.87(3) . ?
C6 H6B 0.93(3) . ?
C6 H6C 0.95(3) . ?
C1S H1SA 0.90(5) . ?
C1S H1SB 0.86(5) . ?
C2S H2SA 0.95(4) . ?
C2S H2SB 1.03(4) . ?
C2S H2SC 0.91(4) . ?
